data_7063389
loop_
_publ_author_name
'Petrov, Pavel A.'
'Filippova, Elizaveta A.'
'Sukhikh, Taisiya S.'
'Sheven, Dmitriy G.'
'Novikov, Alexander S.'

_publ_section_title
;
 Adducts of a sterically hindered tellurium(iv) catecholate with diimines
;
_journal_issue 35
_journal_name_full 'New Journal of Chemistry'
_journal_page_first 15483
_journal_page_last 15492
_journal_paper_doi 10.1039/D4NJ02469A
_journal_volume 48
_journal_year 2024
_chemical_formula_moiety '2(C28 H40 O4 Te), 2(C12 H8 N2), C7 H8'
_chemical_formula_sum 'C87 H104 N4 O8 Te2'
_chemical_formula_weight 1588.94
_space_group_crystal_system triclinic
_space_group_IT_number 2
_space_group_name_Hall '-P 1'
_space_group_name_H-M_alt 'P -1'
_atom_sites_solution_hydrogens geom
_atom_sites_solution_primary dual
_audit_creation_date 2024-06-24
_audit_creation_method
;
Olex2 1.3
(compiled 2019.09.11 svn.r3662 for OlexSys, GUI svn.r5938)
;
_audit_update_record
;
2024-07-25 deposited with the CCDC.	2024-07-30 downloaded from the CCDC.
;
_cell_angle_alpha 107.420(4)
_cell_angle_beta 108.898(3)
_cell_angle_gamma 98.439(4)
_cell_formula_units_Z 1
_cell_length_a 10.5866(11)
_cell_length_b 13.8449(13)
_cell_length_c 15.3756(15)
_cell_measurement_reflns_used 2082
_cell_measurement_temperature 150.15
_cell_measurement_theta_max 21.97
_cell_measurement_theta_min 2.52
_cell_volume 1958.8(3)
_computing_cell_refinement 'Bruker SAINT'
_computing_data_collection 'Bruker APEX3'
_computing_data_reduction 'Bruker SAINT'
_computing_molecular_graphics 'Olex2 1.3 (Dolomanov et al., 2009)'
_computing_publication_material 'Olex2 1.3 (Dolomanov et al., 2009)'
_computing_structure_refinement 'ShelXL 2014/7 (Sheldrick, 2015)'
_computing_structure_solution 'SHELXT 2014/5 (Sheldrick, 2014)'
_diffrn_ambient_temperature 150.15
_diffrn_detector_area_resol_mean 7.41
_diffrn_detector_type 'Bruker PHOTON III area detector'
_diffrn_measured_fraction_theta_full 0.999
_diffrn_measured_fraction_theta_max 0.968
_diffrn_measurement_device 'three-circle diffractometer'
_diffrn_measurement_device_type 'Bruker D8 Venture diffractometer'
_diffrn_measurement_method '\f and \w scans'
_diffrn_radiation_monochromator 'Incoatec HELIOS multilayer mirrors'
_diffrn_radiation_type MoK\a
_diffrn_radiation_wavelength 0.71073
_diffrn_reflns_av_R_equivalents 0.0522
_diffrn_reflns_av_unetI/netI 0.0495
_diffrn_reflns_Laue_measured_fraction_full 0.999
_diffrn_reflns_Laue_measured_fraction_max 0.968
_diffrn_reflns_limit_h_max 14
_diffrn_reflns_limit_h_min -14
_diffrn_reflns_limit_k_max 19
_diffrn_reflns_limit_k_min -18
_diffrn_reflns_limit_l_max 21
_diffrn_reflns_limit_l_min -20
_diffrn_reflns_number 39449
_diffrn_reflns_point_group_measured_fraction_full 0.999
_diffrn_reflns_point_group_measured_fraction_max 0.968
_diffrn_reflns_theta_full 25.242
_diffrn_reflns_theta_max 29.608
_diffrn_reflns_theta_min 2.280
_diffrn_source 'Incoatec IuS3.0 microfocus X-ray tube'
_diffrn_source_current 1.4
_diffrn_source_power 0.07
_diffrn_source_voltage 50.0
_diffrn_standards_number 0
_exptl_absorpt_coefficient_mu 0.803
_exptl_absorpt_correction_T_max 0.7459
_exptl_absorpt_correction_T_min 0.6989
_exptl_absorpt_correction_type multi-scan
_exptl_absorpt_process_details
;
SADABS-2016/2 (Bruker,2016/2) was used for absorption correction.
wR2(int) was 0.1537 before and 0.0613 after correction.
The Ratio of minimum to maximum transmission is 0.9370.
The \l/2 correction factor is Not present.
;
_exptl_crystal_colour yellow
_exptl_crystal_colour_primary yellow
_exptl_crystal_density_diffrn 1.347
_exptl_crystal_description prism
_exptl_crystal_F_000 822
_exptl_crystal_size_max 0.13
_exptl_crystal_size_mid 0.11
_exptl_crystal_size_min 0.09
_refine_diff_density_max 0.435
_refine_diff_density_min -0.720
_refine_diff_density_rms 0.074
_refine_ls_extinction_method none
_refine_ls_goodness_of_fit_ref 1.045
_refine_ls_hydrogen_treatment constr
_refine_ls_matrix_type full
_refine_ls_number_parameters 500
_refine_ls_number_reflns 10687
_refine_ls_number_restraints 61
_refine_ls_restrained_S_all 1.049
_refine_ls_R_factor_all 0.0380
_refine_ls_R_factor_gt 0.0319
_refine_ls_shift/su_max 0.003
_refine_ls_shift/su_mean 0.000
_refine_ls_structure_factor_coef Fsqd
_refine_ls_weighting_details 'w=1/[\s^2^(Fo^2^)+(0.0275P)^2^+0.3128P] where P=(Fo^2^+2Fc^2^)/3'
_refine_ls_weighting_scheme calc
_refine_ls_wR_factor_gt 0.0678
_refine_ls_wR_factor_ref 0.0714
_reflns_Friedel_coverage 0.000
_reflns_number_gt 9465
_reflns_number_total 10687
_reflns_threshold_expression 'I > 2\s(I)'
_cod_data_source_file d4nj02469a3.cif
_cod_data_source_block 3
_cod_depositor_comments 'Adding full bibliography for 7063385--7063390.cif.'
_cod_database_code 7063389
_shelx_shelxl_version_number 2014/7
_shelx_space_group_comment
;
The symmetry employed for this shelxl refinement is uniquely defined
by the following loop, which should always be used as a source of
symmetry information in preference to the above space-group names.
They are only intended as comments.
;
_shelx_estimated_absorpt_t_max 0.931
_shelx_estimated_absorpt_t_min 0.903
_olex2_refinement_description
;
1. Restrained distances
 C2S-C3S \\sim C3S-C4S \\sim C4S-C5S \\sim C5S-C6S \\sim C6S-C7S \\sim C7S-C2S
 with sigma of 0.02
2. Restrained planarity
 C2S, C3S, C4S, C5S, C6S, C7S, C1S
 with sigma of 0.1
3. Uiso/Uaniso restraints and constraints
C2S \\sim C3S \\sim C4S \\sim C5S \\sim C6S \\sim C7S \\sim C1S: within 2A with
sigma of 0.04 and sigma for terminal atoms of 0.08 within 2A
4. Others
 Fixed Sof: C1S(0.5) H1SA(0.5) H1SB(0.5) H1SC(0.5) C2S(0.5) C3S(0.5) H3S(0.5)
 C4S(0.5) H4S(0.5) C5S(0.5) H5S(0.5) C6S(0.5) H6S(0.5) C7S(0.5) H7S(0.5)
5.a Aromatic/amide H refined with riding coordinates:
 C19(H19), C18(H18), C4(H4), C29(H29), C5(H5), C36(H36), C40(H40), C31(H31),
 C30(H30), C39(H39), C38(H38), C37(H37), C3S(H3S), C4S(H4S), C5S(H5S), C6S(H6S),
  C7S(H7S)
5.b Idealised Me refined as rotating group:
 C23(H23A,H23B,H23C), C22(H22A,H22B,H22C), C28(H28A,H28B,H28C), C26(H26A,H26B,
 H26C), C27(H27A,H27B,H27C), C8(H8A,H8B,H8C), C9(H9A,H9B,H9C), C10(H10A,H10B,
 H10C), C12(H12A,H12B,H12C), C24(H24A,H24B,H24C), C13(H13A,H13B,H13C), C14(H14A,
 H14B,H14C), C1S(H1SA,H1SB,H1SC)
;
_olex2_submission_special_instructions 'No special instructions were received'

loop_
_space_group_symop_operation_xyz
'x, y, z'
'-x, -y, -z'

loop_
_atom_site_label
_atom_site_type_symbol
_atom_site_fract_x
_atom_site_fract_y
_atom_site_fract_z
_atom_site_U_iso_or_equiv
_atom_site_adp_type
_atom_site_occupancy
_atom_site_site_symmetry_order
_atom_site_calc_flag
_atom_site_refinement_flags_posn
_atom_site_refinement_flags_adp
_atom_site_refinement_flags_occupancy
_atom_site_disorder_assembly
_atom_site_disorder_group
Te1 Te 0.10335(2) 0.59119(2) 0.63090(2) 0.02062(4) Uani 1 1 d . . . . .
O4 O 0.05296(13) 0.73096(10) 0.65476(9) 0.0238(3) Uani 1 1 d . . . . .
O1 O 0.29446(13) 0.67510(9) 0.70516(9) 0.0231(3) Uani 1 1 d . . . . .
O2 O 0.18755(13) 0.48068(9) 0.67156(9) 0.0233(3) Uani 1 1 d . . . . .
O3 O 0.06310(13) 0.60730(9) 0.74983(9) 0.0224(3) Uani 1 1 d . . . . .
N1 N 0.14247(18) 0.67282(14) 0.48555(12) 0.0315(4) Uani 1 1 d . . . . .
N2 N 0.23152(17) 0.49756(13) 0.48844(13) 0.0299(4) Uani 1 1 d . . . . .
C3 C 0.38394(19) 0.47199(14) 0.80301(13) 0.0235(4) Uani 1 1 d . . . . .
C19 C 0.0334(2) 0.83643(15) 0.92847(14) 0.0268(4) Uani 1 1 d . . . . .
H19 H 0.0305 0.8610 0.9923 0.032 Uiso 1 1 calc R U . . .
C18 C 0.0231(2) 0.90221(15) 0.87561(14) 0.0275(4) Uani 1 1 d . . . . .
H18 H 0.0120 0.9698 0.9043 0.033 Uiso 1 1 calc R U . . .
C6 C 0.50005(19) 0.69099(14) 0.84275(14) 0.0244(4) Uani 1 1 d . . . . .
C1 C 0.37386(19) 0.63121(14) 0.76606(13) 0.0215(4) Uani 1 1 d . . . . .
C15 C 0.05071(18) 0.70552(13) 0.79718(13) 0.0202(3) Uani 1 1 d . . . . .
C16 C 0.04414(18) 0.77212(14) 0.74448(13) 0.0219(4) Uani 1 1 d . . . . .
C20 C 0.04788(19) 0.73538(14) 0.89141(13) 0.0226(4) Uani 1 1 d . . . . .
C2 C 0.31508(18) 0.52512(14) 0.74676(13) 0.0214(4) Uani 1 1 d . . . . .
C17 C 0.02827(19) 0.87355(14) 0.78238(14) 0.0233(4) Uani 1 1 d . . . . .
C4 C 0.5130(2) 0.53107(16) 0.87745(14) 0.0283(4) Uani 1 1 d . . . . .
H4 H 0.5652 0.4979 0.9165 0.034 Uiso 1 1 calc R U . . .
C23 C -0.1041(2) 0.89459(16) 0.62462(15) 0.0354(5) Uani 1 1 d . . . . .
H23A H -0.0964 0.8255 0.5890 0.053 Uiso 1 1 calc R U . . .
H23B H -0.1043 0.9388 0.5853 0.053 Uiso 1 1 calc R U . . .
H23C H -0.1905 0.8862 0.6356 0.053 Uiso 1 1 calc R U . . .
C25 C 0.0613(2) 0.66277(15) 0.94972(14) 0.0267(4) Uani 1 1 d . . . . .
C7 C 0.3182(2) 0.35782(15) 0.78630(15) 0.0292(4) Uani 1 1 d . . . . .
C22 C -0.0036(3) 1.05097(16) 0.78031(17) 0.0429(6) Uani 1 1 d . . . . .
H22A H -0.0915 1.0364 0.7887 0.064 Uiso 1 1 calc R U . . .
H22B H -0.0070 1.0965 0.7420 0.064 Uiso 1 1 calc R U . . .
H22C H 0.0726 1.0862 0.8454 0.064 Uiso 1 1 calc R U . . .
C28 C 0.2022(2) 0.63778(18) 0.96896(16) 0.0354(5) Uani 1 1 d . . . . .
H28A H 0.2091 0.6031 0.9057 0.053 Uiso 1 1 calc R U . . .
H28B H 0.2105 0.5911 1.0063 0.053 Uiso 1 1 calc R U . . .
H28C H 0.2768 0.7032 1.0072 0.053 Uiso 1 1 calc R U . . .
C33 C 0.2176(2) 0.64012(16) 0.43079(14) 0.0295(4) Uani 1 1 d . . . . .
C26 C -0.0583(2) 0.56128(16) 0.89048(17) 0.0371(5) Uani 1 1 d . . . . .
H26A H -0.1471 0.5789 0.8785 0.056 Uiso 1 1 calc R U . . .
H26B H -0.0513 0.5150 0.9282 0.056 Uiso 1 1 calc R U . . .
H26C H -0.0525 0.5253 0.8270 0.056 Uiso 1 1 calc R U . . .
C27 C 0.0526(3) 0.71388(18) 1.05013(16) 0.0398(5) Uani 1 1 d . . . . .
H27A H 0.1300 0.7773 1.0904 0.060 Uiso 1 1 calc R U . . .
H27B H 0.0575 0.6642 1.0843 0.060 Uiso 1 1 calc R U . . .
H27C H -0.0353 0.7328 1.0399 0.060 Uiso 1 1 calc R U . . .
C32 C 0.2509(2) 0.69416(19) 0.37298(16) 0.0386(5) Uani 1 1 d . . . . .
C8 C 0.1944(2) 0.35593(17) 0.81756(18) 0.0386(5) Uani 1 1 d . . . . .
H8A H 0.1522 0.2838 0.8083 0.058 Uiso 1 1 calc R U . . .
H8B H 0.1256 0.3816 0.7769 0.058 Uiso 1 1 calc R U . . .
H8C H 0.2262 0.4012 0.8874 0.058 Uiso 1 1 calc R U . . .
C9 C 0.2693(2) 0.28549(15) 0.67727(16) 0.0341(5) Uani 1 1 d . . . . .
H9A H 0.2331 0.2128 0.6696 0.051 Uiso 1 1 calc R U . . .
H9B H 0.3476 0.2901 0.6565 0.051 Uiso 1 1 calc R U . . .
H9C H 0.1961 0.3075 0.6361 0.051 Uiso 1 1 calc R U . . .
C29 C 0.0980(2) 0.75604(19) 0.48138(16) 0.0389(5) Uani 1 1 d . . . . .
H29 H 0.0438 0.7780 0.5182 0.047 Uiso 1 1 calc R U . . .
C11 C 0.5541(2) 0.80964(15) 0.86867(16) 0.0316(4) Uani 1 1 d . . . . .
C34 C 0.26402(19) 0.54766(16) 0.43225(14) 0.0293(4) Uani 1 1 d . . . . .
C10 C 0.4218(3) 0.31305(18) 0.84787(17) 0.0400(5) Uani 1 1 d . . . . .
H10A H 0.4531 0.3559 0.9183 0.060 Uiso 1 1 calc R U . . .
H10B H 0.5018 0.3142 0.8289 0.060 Uiso 1 1 calc R U . . .
H10C H 0.3767 0.2405 0.8356 0.060 Uiso 1 1 calc R U . . .
C5 C 0.5689(2) 0.63659(16) 0.89709(15) 0.0296(4) Uani 1 1 d . . . . .
H5 H 0.6570 0.6727 0.9494 0.036 Uiso 1 1 calc R U . . .
C21 C 0.0200(2) 0.94694(15) 0.72496(15) 0.0292(4) Uani 1 1 d . . . . .
C36 C 0.3815(2) 0.42082(17) 0.37599(17) 0.0432(6) Uani 1 1 d . . . . .
H36 H 0.4328 0.3945 0.3381 0.052 Uiso 1 1 calc R U . . .
C12 C 0.6872(2) 0.85875(19) 0.96260(19) 0.0479(6) Uani 1 1 d . . . . .
H12A H 0.7595 0.8257 0.9522 0.072 Uiso 1 1 calc R U . . .
H12B H 0.6691 0.8476 1.0180 0.072 Uiso 1 1 calc R U . . .
H12C H 0.7181 0.9343 0.9777 0.072 Uiso 1 1 calc R U . . .
C24 C 0.1564(2) 0.97280(18) 0.71083(18) 0.0414(5) Uani 1 1 d . . . . .
H24A H 0.2325 1.0111 0.7756 0.062 Uiso 1 1 calc R U . . .
H24B H 0.1488 1.0163 0.6705 0.062 Uiso 1 1 calc R U . . .
H24C H 0.1748 0.9074 0.6774 0.062 Uiso 1 1 calc R U . . .
C40 C 0.3736(2) 0.5702(2) 0.31837(18) 0.0461(6) Uani 1 1 d . . . . .
H40 H 0.4265 0.5470 0.2807 0.055 Uiso 1 1 calc R U . . .
C35 C 0.3407(2) 0.51219(17) 0.37478(16) 0.0359(5) Uani 1 1 d . . . . .
C13 C 0.4445(2) 0.86549(17) 0.88881(19) 0.0458(6) Uani 1 1 d . . . . .
H13A H 0.4816 0.9416 0.9101 0.069 Uiso 1 1 calc R U . . .
H13B H 0.4220 0.8497 0.9410 0.069 Uiso 1 1 calc R U . . .
H13C H 0.3605 0.8405 0.8281 0.069 Uiso 1 1 calc R U . . .
C31 C 0.2027(3) 0.7833(2) 0.37237(18) 0.0458(6) Uani 1 1 d . . . . .
H31 H 0.2237 0.8218 0.3347 0.055 Uiso 1 1 calc R U . . .
C30 C 0.1259(3) 0.8142(2) 0.42585(18) 0.0451(6) Uani 1 1 d . . . . .
H30 H 0.0919 0.8740 0.4257 0.054 Uiso 1 1 calc R U . . .
C39 C 0.3314(3) 0.6566(2) 0.31772(18) 0.0475(6) Uani 1 1 d . . . . .
H39 H 0.3553 0.6937 0.2799 0.057 Uiso 1 1 calc R U . . .
C38 C 0.2728(2) 0.41148(16) 0.48779(17) 0.0361(5) Uani 1 1 d . . . . .
H38 H 0.2508 0.3760 0.5273 0.043 Uiso 1 1 calc R U . . .
C37 C 0.3476(2) 0.36992(17) 0.43150(19) 0.0431(6) Uani 1 1 d . . . . .
H37 H 0.3738 0.3074 0.4324 0.052 Uiso 1 1 calc R U . . .
C14 C 0.5852(3) 0.82893(17) 0.78386(18) 0.0444(6) Uani 1 1 d . . . . .
H14A H 0.6577 0.7960 0.7738 0.067 Uiso 1 1 calc R U . . .
H14B H 0.6168 0.9047 0.8004 0.067 Uiso 1 1 calc R U . . .
H14C H 0.5009 0.7984 0.7231 0.067 Uiso 1 1 calc R U . . .
C1S C 0.5370(12) 0.9634(11) 0.3440(7) 0.111(4) Uani 0.5 1 d . U P A -1
H1SA H 0.6113 0.9284 0.3454 0.167 Uiso 0.5 1 calc R U P A -1
H1SB H 0.5646 1.0319 0.3396 0.167 Uiso 0.5 1 calc R U P A -1
H1SC H 0.4522 0.9198 0.2864 0.167 Uiso 0.5 1 calc R U P A -1
C2S C 0.5108(6) 0.9786(5) 0.4364(6) 0.068(2) Uani 0.5 1 d D U P A -1
C3S C 0.5469(11) 0.9135(6) 0.4855(6) 0.057(2) Uani 0.5 1 d D U P A -1
H3S H 0.5884 0.8610 0.4608 0.069 Uiso 0.5 1 calc R U P A -1
C4S C 0.5233(7) 0.9232(6) 0.5734(5) 0.0648(18) Uani 0.5 1 d D U P A -1
H4S H 0.5513 0.8784 0.6080 0.078 Uiso 0.5 1 calc R U P A -1
C5S C 0.4623(11) 0.9945(10) 0.6070(8) 0.105(4) Uani 0.5 1 d D U P A -1
H5S H 0.4440 0.9998 0.6646 0.126 Uiso 0.5 1 calc R U P A -1
C6S C 0.4250(10) 1.0621(8) 0.5571(10) 0.139(7) Uani 0.5 1 d D U P A -1
H6S H 0.3840 1.1151 0.5817 0.167 Uiso 0.5 1 calc R U P A -1
C7S C 0.4483(11) 1.0512(7) 0.4727(11) 0.092(5) Uani 0.5 1 d D U P A -1
H7S H 0.4198 1.0958 0.4380 0.110 Uiso 0.5 1 calc R U P A -1

loop_
_atom_site_aniso_label
_atom_site_aniso_U_11
_atom_site_aniso_U_22
_atom_site_aniso_U_33
_atom_site_aniso_U_23
_atom_site_aniso_U_13
_atom_site_aniso_U_12
Te1 0.02097(7) 0.02034(6) 0.01680(6) 0.00315(5) 0.00614(5) 0.00559(4)
O4 0.0295(7) 0.0241(6) 0.0200(6) 0.0088(5) 0.0103(6) 0.0104(5)
O1 0.0219(6) 0.0198(6) 0.0222(6) 0.0054(5) 0.0050(5) 0.0035(5)
O2 0.0228(6) 0.0194(6) 0.0231(7) 0.0032(5) 0.0077(5) 0.0054(5)
O3 0.0296(7) 0.0195(6) 0.0204(6) 0.0066(5) 0.0118(5) 0.0097(5)
N1 0.0329(9) 0.0405(10) 0.0281(9) 0.0164(8) 0.0150(8) 0.0143(8)
N2 0.0254(8) 0.0317(9) 0.0311(9) 0.0080(7) 0.0128(7) 0.0066(7)
C3 0.0273(9) 0.0256(9) 0.0227(9) 0.0081(7) 0.0150(8) 0.0117(7)
C19 0.0346(10) 0.0251(9) 0.0235(9) 0.0067(8) 0.0155(8) 0.0110(8)
C18 0.0327(10) 0.0201(8) 0.0292(10) 0.0053(8) 0.0135(9) 0.0099(8)
C6 0.0222(9) 0.0254(9) 0.0217(9) 0.0036(7) 0.0094(8) 0.0044(7)
C1 0.0220(9) 0.0229(8) 0.0194(9) 0.0056(7) 0.0090(7) 0.0076(7)
C15 0.0206(8) 0.0178(8) 0.0214(9) 0.0051(7) 0.0087(7) 0.0060(6)
C16 0.0201(8) 0.0241(9) 0.0196(9) 0.0061(7) 0.0070(7) 0.0061(7)
C20 0.0225(9) 0.0233(8) 0.0228(9) 0.0082(7) 0.0094(8) 0.0078(7)
C2 0.0204(8) 0.0223(8) 0.0198(9) 0.0030(7) 0.0102(7) 0.0055(7)
C17 0.0226(9) 0.0200(8) 0.0246(9) 0.0073(7) 0.0070(8) 0.0055(7)
C4 0.0280(10) 0.0351(10) 0.0256(10) 0.0128(8) 0.0114(8) 0.0142(8)
C23 0.0397(12) 0.0298(10) 0.0309(11) 0.0126(9) 0.0037(9) 0.0131(9)
C25 0.0347(10) 0.0260(9) 0.0249(10) 0.0116(8) 0.0150(8) 0.0114(8)
C7 0.0373(11) 0.0260(9) 0.0322(11) 0.0128(8) 0.0193(9) 0.0133(8)
C22 0.0641(16) 0.0229(10) 0.0386(13) 0.0128(9) 0.0124(12) 0.0173(10)
C28 0.0399(12) 0.0417(12) 0.0311(11) 0.0183(10) 0.0136(10) 0.0203(10)
C33 0.0238(9) 0.0382(11) 0.0214(9) 0.0078(8) 0.0075(8) 0.0035(8)
C26 0.0454(13) 0.0318(11) 0.0382(12) 0.0181(10) 0.0188(10) 0.0058(9)
C27 0.0646(16) 0.0376(12) 0.0320(11) 0.0178(10) 0.0293(12) 0.0218(11)
C32 0.0321(11) 0.0519(14) 0.0308(11) 0.0165(10) 0.0134(9) 0.0040(10)
C8 0.0477(13) 0.0305(11) 0.0497(14) 0.0166(10) 0.0321(12) 0.0112(10)
C9 0.0458(13) 0.0233(9) 0.0358(12) 0.0087(9) 0.0202(10) 0.0114(9)
C29 0.0452(13) 0.0511(14) 0.0345(12) 0.0255(11) 0.0197(10) 0.0234(11)
C11 0.0259(10) 0.0250(9) 0.0320(11) 0.0021(8) 0.0065(9) 0.0020(8)
C34 0.0195(9) 0.0353(10) 0.0241(10) 0.0027(8) 0.0080(8) 0.0004(8)
C10 0.0540(14) 0.0352(11) 0.0412(13) 0.0203(10) 0.0219(11) 0.0207(10)
C5 0.0233(9) 0.0364(11) 0.0241(10) 0.0077(8) 0.0065(8) 0.0073(8)
C21 0.0351(11) 0.0207(9) 0.0286(10) 0.0097(8) 0.0079(9) 0.0077(8)
C36 0.0328(12) 0.0380(12) 0.0459(14) -0.0059(11) 0.0221(11) 0.0028(10)
C12 0.0330(12) 0.0380(12) 0.0445(14) 0.0019(11) -0.0005(11) -0.0062(10)
C24 0.0465(13) 0.0334(11) 0.0415(13) 0.0195(10) 0.0126(11) 0.0013(10)
C40 0.0368(12) 0.0583(15) 0.0375(13) 0.0043(11) 0.0245(11) 0.0017(11)
C35 0.0241(10) 0.0412(12) 0.0298(11) -0.0017(9) 0.0127(9) -0.0011(9)
C13 0.0396(13) 0.0274(10) 0.0503(15) -0.0053(10) 0.0120(12) 0.0063(9)
C31 0.0471(14) 0.0606(16) 0.0412(13) 0.0326(12) 0.0200(11) 0.0123(12)
C30 0.0515(15) 0.0560(15) 0.0453(14) 0.0341(12) 0.0227(12) 0.0234(12)
C39 0.0425(13) 0.0656(17) 0.0397(13) 0.0205(12) 0.0255(12) 0.0060(12)
C38 0.0334(11) 0.0308(10) 0.0410(13) 0.0070(9) 0.0167(10) 0.0083(9)
C37 0.0388(12) 0.0299(11) 0.0524(15) 0.0002(10) 0.0218(12) 0.0082(9)
C14 0.0526(15) 0.0286(11) 0.0471(14) 0.0125(10) 0.0198(12) -0.0009(10)
C1S 0.072(6) 0.188(13) 0.088(8) 0.085(9) 0.027(6) 0.016(8)
C2S 0.033(3) 0.064(4) 0.098(6) 0.048(4) 0.001(3) 0.005(3)
C3S 0.049(4) 0.035(4) 0.062(5) 0.014(3) -0.003(4) 0.003(4)
C4S 0.047(4) 0.069(5) 0.064(4) 0.017(4) 0.011(3) 0.016(3)
C5S 0.057(5) 0.135(9) 0.068(7) -0.016(7) 0.022(6) -0.008(6)
C6S 0.045(5) 0.057(6) 0.241(18) -0.017(8) 0.026(8) 0.022(4)
C7S 0.044(5) 0.040(5) 0.174(14) 0.040(6) 0.022(7) 0.008(4)

loop_
_atom_type_symbol
_atom_type_description
_atom_type_scat_dispersion_real
_atom_type_scat_dispersion_imag
_atom_type_scat_source
C C 0.0033 0.0016 'International Tables Vol C Tables 4.2.6.8 and 6.1.1.4'
H H 0.0000 0.0000 'International Tables Vol C Tables 4.2.6.8 and 6.1.1.4'
N N 0.0061 0.0033 'International Tables Vol C Tables 4.2.6.8 and 6.1.1.4'
O O 0.0106 0.0060 'International Tables Vol C Tables 4.2.6.8 and 6.1.1.4'
Te Te -0.5308 1.6751 'International Tables Vol C Tables 4.2.6.8 and 6.1.1.4'

loop_
_geom_angle_atom_site_label_1
_geom_angle_atom_site_label_2
_geom_angle_atom_site_label_3
_geom_angle
_geom_angle_site_symmetry_1
_geom_angle_site_symmetry_3
_geom_angle_publ_flag
O1 Te1 O4 86.07(5) . . ?
O1 Te1 O2 81.13(5) . . ?
O1 Te1 O3 93.93(5) . . ?
O2 Te1 O4 155.25(5) . . ?
O3 Te1 O4 79.21(5) . . ?
O3 Te1 O2 80.63(5) . . ?
C16 O4 Te1 113.63(11) . . ?
C1 O1 Te1 113.10(10) . . ?
C2 O2 Te1 111.48(10) . . ?
C15 O3 Te1 115.34(10) . . ?
C29 N1 C33 117.80(18) . . ?
C38 N2 C34 117.74(18) . . ?
C2 C3 C7 121.90(17) . . ?
C4 C3 C2 115.28(17) . . ?
C4 C3 C7 122.77(17) . . ?
C18 C19 H19 118.8 . . ?
C18 C19 C20 122.41(17) . . ?
C20 C19 H19 118.8 . . ?
C19 C18 H18 118.6 . . ?
C19 C18 C17 122.78(17) . . ?
C17 C18 H18 118.6 . . ?
C1 C6 C11 121.99(17) . . ?
C1 C6 C5 114.85(17) . . ?
C5 C6 C11 123.07(17) . . ?
O1 C1 C2 115.54(16) . . ?
C6 C1 O1 121.08(16) . . ?
C6 C1 C2 123.34(17) . . ?
O3 C15 C16 115.01(15) . . ?
O3 C15 C20 122.01(15) . . ?
C16 C15 C20 122.97(16) . . ?
O4 C16 C15 114.97(15) . . ?
O4 C16 C17 123.69(16) . . ?
C15 C16 C17 121.34(16) . . ?
C19 C20 C25 122.79(16) . . ?
C15 C20 C19 115.06(16) . . ?
C15 C20 C25 122.15(16) . . ?
O2 C2 C3 123.70(16) . . ?
O2 C2 C1 115.09(16) . . ?
C3 C2 C1 121.21(17) . . ?
C18 C17 C16 115.40(16) . . ?
C18 C17 C21 122.81(17) . . ?
C16 C17 C21 121.78(17) . . ?
C3 C4 H4 118.5 . . ?
C5 C4 C3 122.96(18) . . ?
C5 C4 H4 118.5 . . ?
H23A C23 H23B 109.5 . . ?
H23A C23 H23C 109.5 . . ?
H23B C23 H23C 109.5 . . ?
C21 C23 H23A 109.5 . . ?
C21 C23 H23B 109.5 . . ?
C21 C23 H23C 109.5 . . ?
C20 C25 C28 109.60(16) . . ?
C20 C25 C26 109.14(16) . . ?
C20 C25 C27 111.60(16) . . ?
C28 C25 C26 110.71(17) . . ?
C27 C25 C28 107.94(17) . . ?
C27 C25 C26 107.85(17) . . ?
C8 C7 C3 108.46(16) . . ?
C8 C7 C9 109.71(18) . . ?
C8 C7 C10 108.65(18) . . ?
C9 C7 C3 111.35(16) . . ?
C9 C7 C10 107.06(17) . . ?
C10 C7 C3 111.57(18) . . ?
H22A C22 H22B 109.5 . . ?
H22A C22 H22C 109.5 . . ?
H22B C22 H22C 109.5 . . ?
C21 C22 H22A 109.5 . . ?
C21 C22 H22B 109.5 . . ?
C21 C22 H22C 109.5 . . ?
C25 C28 H28A 109.5 . . ?
C25 C28 H28B 109.5 . . ?
C25 C28 H28C 109.5 . . ?
H28A C28 H28B 109.5 . . ?
H28A C28 H28C 109.5 . . ?
H28B C28 H28C 109.5 . . ?
N1 C33 C32 121.9(2) . . ?
N1 C33 C34 118.67(18) . . ?
C32 C33 C34 119.39(19) . . ?
C25 C26 H26A 109.5 . . ?
C25 C26 H26B 109.5 . . ?
C25 C26 H26C 109.5 . . ?
H26A C26 H26B 109.5 . . ?
H26A C26 H26C 109.5 . . ?
H26B C26 H26C 109.5 . . ?
C25 C27 H27A 109.5 . . ?
C25 C27 H27B 109.5 . . ?
C25 C27 H27C 109.5 . . ?
H27A C27 H27B 109.5 . . ?
H27A C27 H27C 109.5 . . ?
H27B C27 H27C 109.5 . . ?
C33 C32 C39 119.4(2) . . ?
C31 C32 C33 117.9(2) . . ?
C31 C32 C39 122.7(2) . . ?
C7 C8 H8A 109.5 . . ?
C7 C8 H8B 109.5 . . ?
C7 C8 H8C 109.5 . . ?
H8A C8 H8B 109.5 . . ?
H8A C8 H8C 109.5 . . ?
H8B C8 H8C 109.5 . . ?
C7 C9 H9A 109.5 . . ?
C7 C9 H9B 109.5 . . ?
C7 C9 H9C 109.5 . . ?
H9A C9 H9B 109.5 . . ?
H9A C9 H9C 109.5 . . ?
H9B C9 H9C 109.5 . . ?
N1 C29 H29 118.0 . . ?
N1 C29 C30 124.0(2) . . ?
C30 C29 H29 118.0 . . ?
C6 C11 C13 109.44(17) . . ?
C12 C11 C6 111.42(18) . . ?
C12 C11 C13 107.23(19) . . ?
C14 C11 C6 110.22(17) . . ?
C14 C11 C12 108.28(19) . . ?
C14 C11 C13 110.2(2) . . ?
N2 C34 C33 118.34(17) . . ?
N2 C34 C35 122.5(2) . . ?
C35 C34 C33 119.21(19) . . ?
C7 C10 H10A 109.5 . . ?
C7 C10 H10B 109.5 . . ?
C7 C10 H10C 109.5 . . ?
H10A C10 H10B 109.5 . . ?
H10A C10 H10C 109.5 . . ?
H10B C10 H10C 109.5 . . ?
C6 C5 C4 122.28(18) . . ?
C6 C5 H5 118.9 . . ?
C4 C5 H5 118.9 . . ?
C17 C21 C23 109.53(16) . . ?
C17 C21 C22 111.56(17) . . ?
C17 C21 C24 109.57(17) . . ?
C23 C21 C22 106.94(17) . . ?
C24 C21 C23 111.10(18) . . ?
C24 C21 C22 108.12(18) . . ?
C35 C36 H36 120.1 . . ?
C37 C36 H36 120.1 . . ?
C37 C36 C35 119.7(2) . . ?
C11 C12 H12A 109.5 . . ?
C11 C12 H12B 109.5 . . ?
C11 C12 H12C 109.5 . . ?
H12A C12 H12B 109.5 . . ?
H12A C12 H12C 109.5 . . ?
H12B C12 H12C 109.5 . . ?
C21 C24 H24A 109.5 . . ?
C21 C24 H24B 109.5 . . ?
C21 C24 H24C 109.5 . . ?
H24A C24 H24B 109.5 . . ?
H24A C24 H24C 109.5 . . ?
H24B C24 H24C 109.5 . . ?
C35 C40 H40 119.4 . . ?
C39 C40 H40 119.4 . . ?
C39 C40 C35 121.2(2) . . ?
C34 C35 C40 119.5(2) . . ?
C36 C35 C34 117.8(2) . . ?
C36 C35 C40 122.7(2) . . ?
C11 C13 H13A 109.5 . . ?
C11 C13 H13B 109.5 . . ?
C11 C13 H13C 109.5 . . ?
H13A C13 H13B 109.5 . . ?
H13A C13 H13C 109.5 . . ?
H13B C13 H13C 109.5 . . ?
C32 C31 H31 120.1 . . ?
C30 C31 C32 119.7(2) . . ?
C30 C31 H31 120.1 . . ?
C29 C30 H30 120.7 . . ?
C31 C30 C29 118.6(2) . . ?
C31 C30 H30 120.7 . . ?
C32 C39 H39 119.4 . . ?
C40 C39 C32 121.3(2) . . ?
C40 C39 H39 119.4 . . ?
N2 C38 H38 118.3 . . ?
N2 C38 C37 123.4(2) . . ?
C37 C38 H38 118.3 . . ?
C36 C37 C38 118.8(2) . . ?
C36 C37 H37 120.6 . . ?
C38 C37 H37 120.6 . . ?
C11 C14 H14A 109.5 . . ?
C11 C14 H14B 109.5 . . ?
C11 C14 H14C 109.5 . . ?
H14A C14 H14B 109.5 . . ?
H14A C14 H14C 109.5 . . ?
H14B C14 H14C 109.5 . . ?
H1SA C1S H1SB 109.5 . . ?
H1SA C1S H1SC 109.5 . . ?
H1SB C1S H1SC 109.5 . . ?
C2S C1S H1SA 109.5 . . ?
C2S C1S H1SB 109.5 . . ?
C2S C1S H1SC 109.5 . . ?
C3S C2S C1S 118.1(9) . . ?
C3S C2S C7S 117.9(9) . . ?
C7S C2S C1S 124.0(9) . . ?
C2S C3S H3S 119.6 . . ?
C2S C3S C4S 120.8(10) . . ?
C4S C3S H3S 119.6 . . ?
C3S C4S H4S 120.0 . . ?
C5S C4S C3S 120.0(10) . . ?
C5S C4S H4S 120.0 . . ?
C4S C5S H5S 120.2 . . ?
C4S C5S C6S 119.6(11) . . ?
C6S C5S H5S 120.2 . . ?
C5S C6S H6S 120.3 . . ?
C7S C6S C5S 119.4(11) . . ?
C7S C6S H6S 120.3 . . ?
C2S C7S C6S 122.3(10) . . ?
C2S C7S H7S 118.8 . . ?
C6S C7S H7S 118.8 . . ?

loop_
_geom_bond_atom_site_label_1
_geom_bond_atom_site_label_2
_geom_bond_distance
_geom_bond_site_symmetry_2
_geom_bond_publ_flag
Te1 O4 2.0417(13) . ?
Te1 O1 1.9407(12) . ?
Te1 O2 2.0342(13) . ?
Te1 O3 1.9657(12) . ?
O4 C16 1.366(2) . ?
O1 C1 1.391(2) . ?
O2 C2 1.363(2) . ?
O3 C15 1.385(2) . ?
N1 C33 1.363(3) . ?
N1 C29 1.318(3) . ?
N2 C34 1.352(3) . ?
N2 C38 1.327(3) . ?
C3 C2 1.397(3) . ?
C3 C4 1.394(3) . ?
C3 C7 1.538(3) . ?
C19 H19 0.9500 . ?
C19 C18 1.384(3) . ?
C19 C20 1.396(3) . ?
C18 H18 0.9500 . ?
C18 C17 1.390(3) . ?
C6 C1 1.389(3) . ?
C6 C11 1.539(3) . ?
C6 C5 1.393(3) . ?
C1 C2 1.408(2) . ?
C15 C16 1.393(2) . ?
C15 C20 1.394(2) . ?
C16 C17 1.408(2) . ?
C20 C25 1.528(3) . ?
C17 C21 1.527(3) . ?
C4 H4 0.9500 . ?
C4 C5 1.393(3) . ?
C23 H23A 0.9800 . ?
C23 H23B 0.9800 . ?
C23 H23C 0.9800 . ?
C23 C21 1.539(3) . ?
C25 C28 1.536(3) . ?
C25 C26 1.540(3) . ?
C25 C27 1.533(3) . ?
C7 C8 1.535(3) . ?
C7 C9 1.537(3) . ?
C7 C10 1.537(3) . ?
C22 H22A 0.9800 . ?
C22 H22B 0.9800 . ?
C22 H22C 0.9800 . ?
C22 C21 1.540(3) . ?
C28 H28A 0.9800 . ?
C28 H28B 0.9800 . ?
C28 H28C 0.9800 . ?
C33 C32 1.414(3) . ?
C33 C34 1.440(3) . ?
C26 H26A 0.9800 . ?
C26 H26B 0.9800 . ?
C26 H26C 0.9800 . ?
C27 H27A 0.9800 . ?
C27 H27B 0.9800 . ?
C27 H27C 0.9800 . ?
C32 C31 1.404(4) . ?
C32 C39 1.433(3) . ?
C8 H8A 0.9800 . ?
C8 H8B 0.9800 . ?
C8 H8C 0.9800 . ?
C9 H9A 0.9800 . ?
C9 H9B 0.9800 . ?
C9 H9C 0.9800 . ?
C29 H29 0.9500 . ?
C29 C30 1.404(3) . ?
C11 C12 1.532(3) . ?
C11 C13 1.547(3) . ?
C11 C14 1.530(3) . ?
C34 C35 1.415(3) . ?
C10 H10A 0.9800 . ?
C10 H10B 0.9800 . ?
C10 H10C 0.9800 . ?
C5 H5 0.9500 . ?
C21 C24 1.536(3) . ?
C36 H36 0.9500 . ?
C36 C35 1.399(3) . ?
C36 C37 1.356(3) . ?
C12 H12A 0.9800 . ?
C12 H12B 0.9800 . ?
C12 H12C 0.9800 . ?
C24 H24A 0.9800 . ?
C24 H24B 0.9800 . ?
C24 H24C 0.9800 . ?
C40 H40 0.9500 . ?
C40 C35 1.432(3) . ?
C40 C39 1.339(4) . ?
C13 H13A 0.9800 . ?
C13 H13B 0.9800 . ?
C13 H13C 0.9800 . ?
C31 H31 0.9500 . ?
C31 C30 1.358(3) . ?
C30 H30 0.9500 . ?
C39 H39 0.9500 . ?
C38 H38 0.9500 . ?
C38 C37 1.409(3) . ?
C37 H37 0.9500 . ?
C14 H14A 0.9800 . ?
C14 H14B 0.9800 . ?
C14 H14C 0.9800 . ?
C1S H1SA 0.9800 . ?
C1S H1SB 0.9800 . ?
C1S H1SC 0.9800 . ?
C1S C2S 1.494(12) . ?
C2S C3S 1.360(10) . ?
C2S C7S 1.364(10) . ?
C3S H3S 0.9500 . ?
C3S C4S 1.425(11) . ?
C4S H4S 0.9500 . ?
C4S C5S 1.326(10) . ?
C5S H5S 0.9500 . ?
C5S C6S 1.402(12) . ?
C6S H6S 0.9500 . ?
C6S C7S 1.367(12) . ?
C7S H7S 0.9500 . ?

loop_
_geom_torsion_atom_site_label_1
_geom_torsion_atom_site_label_2
_geom_torsion_atom_site_label_3
_geom_torsion_atom_site_label_4
_geom_torsion
_geom_torsion_site_symmetry_1
_geom_torsion_site_symmetry_2
_geom_torsion_site_symmetry_3
_geom_torsion_site_symmetry_4
_geom_torsion_publ_flag
Te1 O4 C16 C15 -8.92(19) . . . . ?
Te1 O4 C16 C17 171.65(14) . . . . ?
Te1 O1 C1 C6 -162.98(14) . . . . ?
Te1 O1 C1 C2 14.68(19) . . . . ?
Te1 O2 C2 C3 166.11(14) . . . . ?
Te1 O2 C2 C1 -12.79(18) . . . . ?
Te1 O3 C15 C16 10.85(19) . . . . ?
Te1 O3 C15 C20 -167.95(13) . . . . ?
O4 C16 C17 C18 -179.18(17) . . . . ?
O4 C16 C17 C21 -0.2(3) . . . . ?
O1 C1 C2 O2 -0.7(2) . . . . ?
O1 C1 C2 C3 -179.63(15) . . . . ?
O3 C15 C16 O4 -0.9(2) . . . . ?
O3 C15 C16 C17 178.52(16) . . . . ?
O3 C15 C20 C19 -179.32(16) . . . . ?
O3 C15 C20 C25 1.3(3) . . . . ?
N1 C33 C32 C31 -0.7(3) . . . . ?
N1 C33 C32 C39 179.4(2) . . . . ?
N1 C33 C34 N2 -0.3(3) . . . . ?
N1 C33 C34 C35 179.24(18) . . . . ?
N1 C29 C30 C31 0.4(4) . . . . ?
N2 C34 C35 C36 1.0(3) . . . . ?
N2 C34 C35 C40 -178.86(19) . . . . ?
N2 C38 C37 C36 1.0(3) . . . . ?
C3 C4 C5 C6 -0.7(3) . . . . ?
C19 C18 C17 C16 0.3(3) . . . . ?
C19 C18 C17 C21 -178.66(19) . . . . ?
C19 C20 C25 C28 -117.9(2) . . . . ?
C19 C20 C25 C26 120.7(2) . . . . ?
C19 C20 C25 C27 1.6(3) . . . . ?
C18 C19 C20 C15 -0.2(3) . . . . ?
C18 C19 C20 C25 179.16(19) . . . . ?
C18 C17 C21 C23 -121.8(2) . . . . ?
C18 C17 C21 C22 -3.6(3) . . . . ?
C18 C17 C21 C24 116.1(2) . . . . ?
C6 C1 C2 O2 176.89(16) . . . . ?
C6 C1 C2 C3 -2.0(3) . . . . ?
C1 C6 C11 C12 173.87(19) . . . . ?
C1 C6 C11 C13 55.5(3) . . . . ?
C1 C6 C11 C14 -65.9(2) . . . . ?
C1 C6 C5 C4 -1.7(3) . . . . ?
C15 C16 C17 C18 1.4(3) . . . . ?
C15 C16 C17 C21 -179.59(17) . . . . ?
C15 C20 C25 C28 61.4(2) . . . . ?
C15 C20 C25 C26 -60.0(2) . . . . ?
C15 C20 C25 C27 -179.07(18) . . . . ?
C16 C15 C20 C19 2.0(3) . . . . ?
C16 C15 C20 C25 -177.39(17) . . . . ?
C16 C17 C21 C23 59.3(2) . . . . ?
C16 C17 C21 C22 177.52(18) . . . . ?
C16 C17 C21 C24 -62.8(2) . . . . ?
C20 C19 C18 C17 -0.9(3) . . . . ?
C20 C15 C16 O4 177.87(16) . . . . ?
C20 C15 C16 C17 -2.7(3) . . . . ?
C2 C3 C4 C5 1.8(3) . . . . ?
C2 C3 C7 C8 -67.8(2) . . . . ?
C2 C3 C7 C9 53.0(2) . . . . ?
C2 C3 C7 C10 172.55(17) . . . . ?
C4 C3 C2 O2 -179.35(16) . . . . ?
C4 C3 C2 C1 -0.5(3) . . . . ?
C4 C3 C7 C8 109.5(2) . . . . ?
C4 C3 C7 C9 -129.7(2) . . . . ?
C4 C3 C7 C10 -10.2(3) . . . . ?
C7 C3 C2 O2 -1.9(3) . . . . ?
C7 C3 C2 C1 176.96(16) . . . . ?
C7 C3 C4 C5 -175.62(18) . . . . ?
C33 N1 C29 C30 -1.5(3) . . . . ?
C33 C32 C31 C30 -0.4(3) . . . . ?
C33 C32 C39 C40 1.2(4) . . . . ?
C33 C34 C35 C36 -178.56(18) . . . . ?
C33 C34 C35 C40 1.6(3) . . . . ?
C32 C33 C34 N2 179.69(18) . . . . ?
C32 C33 C34 C35 -0.7(3) . . . . ?
C32 C31 C30 C29 0.6(4) . . . . ?
C29 N1 C33 C32 1.6(3) . . . . ?
C29 N1 C33 C34 -178.37(19) . . . . ?
C11 C6 C1 O1 4.0(3) . . . . ?
C11 C6 C1 C2 -173.44(17) . . . . ?
C11 C6 C5 C4 174.74(18) . . . . ?
C34 N2 C38 C37 -0.3(3) . . . . ?
C34 C33 C32 C31 179.3(2) . . . . ?
C34 C33 C32 C39 -0.6(3) . . . . ?
C5 C6 C1 O1 -179.45(16) . . . . ?
C5 C6 C1 C2 3.1(3) . . . . ?
C5 C6 C11 C12 -2.4(3) . . . . ?
C5 C6 C11 C13 -120.8(2) . . . . ?
C5 C6 C11 C14 117.9(2) . . . . ?
C35 C36 C37 C38 -0.7(3) . . . . ?
C35 C40 C39 C32 -0.3(4) . . . . ?
C31 C32 C39 C40 -178.7(2) . . . . ?
C39 C32 C31 C30 179.5(2) . . . . ?
C39 C40 C35 C34 -1.1(3) . . . . ?
C39 C40 C35 C36 179.1(2) . . . . ?
C38 N2 C34 C33 178.86(18) . . . . ?
C38 N2 C34 C35 -0.7(3) . . . . ?
C37 C36 C35 C34 -0.2(3) . . . . ?
C37 C36 C35 C40 179.6(2) . . . . ?
C1S C2S C3S C4S -179.3(7) . . . . ?
C1S C2S C7S C6S 179.4(9) . . . . ?
C2S C3S C4S C5S 1.7(11) . . . . ?
C3S C2S C7S C6S 1.9(14) . . . . ?
C3S C4S C5S C6S -1.8(14) . . . . ?
C4S C5S C6S C7S 2.1(16) . . . . ?
C5S C6S C7S C2S -2.1(16) . . . . ?
C7S C2S C3S C4S -1.7(11) . . . . ?
